data_4316927
loop_
_publ_author_name
'Hai-Long Jiang'
'Nobuko Tsumori'
'Qiang Xu'

_publ_section_title
;
 A Series of (6,6)-Connected Porous Lanthanide-Organic Framework
 Enantiomers with High Thermostability and Exposed Metal Sites: Scalable
 Syntheses, Structures, and Sorption Properties
;
_journal_name_full 'Inorganic Chemistry'
_journal_page_first 10001
_journal_page_last 10006
_journal_paper_doi 10.1021/ic101294s
_journal_volume 49
_journal_year 2010
_chemical_formula_sum 'C9 H5 O7 Y'
_chemical_formula_weight 314.04
_chemical_name_systematic
; 
 ? 
;
_space_group_IT_number 95
_symmetry_cell_setting tetragonal
_symmetry_space_group_name_Hall 'P 4cw 2c'
_symmetry_space_group_name_H-M 'P 43 2 2'
_atom_sites_solution_hydrogens geom
_atom_sites_solution_primary direct
_atom_sites_solution_secondary difmap
_audit_creation_method SHELXL-97
_cell_angle_alpha 90.00
_cell_angle_beta 90.00
_cell_angle_gamma 90.00
_cell_formula_units_Z 4
_cell_length_a 10.2900(15)
_cell_length_b 10.2900(15)
_cell_length_c 14.500(3)
_cell_measurement_temperature 293(2)
_cell_volume 1535.3(4)
_computing_structure_refinement 'SHELXL-97 (Sheldrick, 1997)'
_computing_structure_solution 'SHELXS-97 (Sheldrick, 1990)'
_diffrn_ambient_temperature 293(2)
_diffrn_measured_fraction_theta_full 0.993
_diffrn_measured_fraction_theta_max 0.993
_diffrn_radiation_monochromator graphite
_diffrn_radiation_source 'fine-focus sealed tube'
_diffrn_radiation_type MoK\a
_diffrn_radiation_wavelength 0.71073
_diffrn_reflns_av_R_equivalents 0.0957
_diffrn_reflns_av_sigmaI/netI 0.0594
_diffrn_reflns_limit_h_max 11
_diffrn_reflns_limit_h_min -13
_diffrn_reflns_limit_k_max 13
_diffrn_reflns_limit_k_min -13
_diffrn_reflns_limit_l_max 18
_diffrn_reflns_limit_l_min -16
_diffrn_reflns_number 14801
_diffrn_reflns_theta_full 27.44
_diffrn_reflns_theta_max 27.44
_diffrn_reflns_theta_min 3.96
_exptl_absorpt_coefficient_mu 3.813
_exptl_absorpt_correction_T_max 1.0000
_exptl_absorpt_correction_T_min 0.7031
_exptl_absorpt_correction_type empirical
_exptl_crystal_colour colorless
_exptl_crystal_density_diffrn 1.359
_exptl_crystal_density_method 'not measured'
_exptl_crystal_description needle
_exptl_crystal_F_000 616
_exptl_crystal_size_max 0.12
_exptl_crystal_size_mid 0.05
_exptl_crystal_size_min 0.03
_platon_squeeze_details ' ?'
_refine_diff_density_max 0.975
_refine_diff_density_min -0.875
_refine_diff_density_rms 0.167
_refine_ls_abs_structure_details 'Flack H D (1983), Acta Cryst. A39, 876-881'
_refine_ls_abs_structure_Flack 0.00(2)
_refine_ls_extinction_method none
_refine_ls_goodness_of_fit_ref 1.131
_refine_ls_matrix_type full
_refine_ls_number_parameters 80
_refine_ls_number_reflns 1755
_refine_ls_number_restraints 0
_refine_ls_restrained_S_all 1.131
_refine_ls_R_factor_all 0.0735
_refine_ls_R_factor_gt 0.0548
_refine_ls_shift/su_max 0.000
_refine_ls_shift/su_mean 0.000
_refine_ls_structure_factor_coef Fsqd
_refine_ls_weighting_details 'calc w=1/[\s^2^(Fo^2^)+(0.0866P)^2^+3.2099P] where P=(Fo^2^+2Fc^2^)/3'
_refine_ls_weighting_scheme calc
_refine_ls_wR_factor_gt 0.1402
_refine_ls_wR_factor_ref 0.1599
_reflns_number_gt 1475
_reflns_number_total 1755
_reflns_threshold_expression >2sigma(I)
_cod_data_source_file ic101294s_si_002_1.cif
_cod_data_source_block 1b-Y-P4322
_cod_database_code 4316927

loop_
_symmetry_equiv_pos_as_xyz
'x, y, z'
'-x, -y, z+1/2'
'-y, x, z+3/4'
'y, -x, z+1/4'
'-x, y, -z'
'x, -y, -z+1/2'
'y, x, -z+1/4'
'-y, -x, -z+3/4'

loop_
_atom_site_label
_atom_site_type_symbol
_atom_site_fract_x
_atom_site_fract_y
_atom_site_fract_z
_atom_site_U_iso_or_equiv
_atom_site_adp_type
_atom_site_occupancy
_atom_site_symmetry_multiplicity
_atom_site_calc_flag
_atom_site_refinement_flags
_atom_site_disorder_assembly
_atom_site_disorder_group
Y1 Y 0.14914(6) 0.14914(6) 0.1250 0.0171(2) Uani 1 2 d S . .
C3 C 0.0447(8) 0.6046(7) 0.0763(4) 0.0274(15) Uani 1 1 d . . .
H3A H 0.0759 0.5585 0.1269 0.033 Uiso 1 1 calc R . .
C4 C 0.0000 0.5398(9) 0.0000 0.0222(19) Uani 1 2 d S . .
C6 C 0.0000 0.3911(9) 0.0000 0.026(2) Uani 1 2 d S . .
O2 O 0.0954(6) 0.7586(6) 0.2364(3) 0.0393(15) Uani 1 1 d . . .
C2 C 0.0432(8) 0.7392(6) 0.0775(4) 0.0243(13) Uani 1 1 d . . .
C5 C 0.0884(7) 0.8162(6) 0.1599(5) 0.0246(15) Uani 1 1 d . . .
O3 O 0.0725(6) 0.3361(5) 0.0576(3) 0.0376(13) Uani 1 1 d . . .
O1 O 0.1127(6) 0.9335(5) 0.1497(4) 0.0402(15) Uani 1 1 d . . .
C1 C 0.0000 0.8092(10) 0.0000 0.027(2) Uani 1 2 d S . .
H1A H 0.0000 0.8996 0.0000 0.033 Uiso 1 2 calc SR . .
O4 O 0.3118(6) 0.3118(6) 0.1250 0.075(3) Uani 1 2 d S . .

loop_
_atom_site_aniso_label
_atom_site_aniso_U_11
_atom_site_aniso_U_22
_atom_site_aniso_U_33
_atom_site_aniso_U_23
_atom_site_aniso_U_13
_atom_site_aniso_U_12
Y1 0.0191(3) 0.0191(3) 0.0129(4) 0.0004(2) -0.0004(2) 0.0020(3)
C3 0.041(4) 0.024(3) 0.017(3) 0.004(2) -0.002(3) 0.000(3)
C4 0.032(5) 0.007(4) 0.027(5) 0.000 -0.003(4) 0.000
C6 0.038(6) 0.014(5) 0.025(5) 0.000 -0.005(4) 0.000
O2 0.056(4) 0.047(4) 0.014(2) -0.007(2) -0.006(2) -0.012(3)
C2 0.039(4) 0.016(3) 0.018(3) -0.004(2) -0.003(3) -0.004(3)
C5 0.033(4) 0.014(3) 0.027(3) -0.007(2) -0.008(3) -0.001(3)
O3 0.056(4) 0.020(3) 0.037(3) 0.005(2) -0.022(2) 0.001(2)
O1 0.055(4) 0.015(2) 0.051(3) -0.006(2) -0.021(2) -0.008(2)
C1 0.044(6) 0.015(5) 0.022(5) 0.000 -0.006(4) 0.000
O4 0.043(3) 0.043(3) 0.138(10) 0.022(5) -0.022(5) -0.019(4)

loop_
_atom_type_symbol
_atom_type_description
_atom_type_scat_dispersion_real
_atom_type_scat_dispersion_imag
_atom_type_scat_source
C C 0.0033 0.0016 'International Tables Vol C Tables 4.2.6.8 and 6.1.1.4'
H H 0.0000 0.0000 'International Tables Vol C Tables 4.2.6.8 and 6.1.1.4'
O O 0.0106 0.0060 'International Tables Vol C Tables 4.2.6.8 and 6.1.1.4'
Y Y -2.7962 3.5667 'International Tables Vol C Tables 4.2.6.8 and 6.1.1.4'

loop_
_geom_angle_atom_site_label_1
_geom_angle_atom_site_label_2
_geom_angle_atom_site_label_3
_geom_angle
_geom_angle_site_symmetry_1
_geom_angle_site_symmetry_3
_geom_angle_publ_flag
O1 Y1 O1 72.8(3) 7_455 1_545 ?
O1 Y1 O2 103.1(2) 7_455 3_654 ?
O1 Y1 O2 88.3(2) 1_545 3_654 ?
O1 Y1 O2 88.3(2) 7_455 6_565 ?
O1 Y1 O2 103.1(2) 1_545 6_565 ?
O2 Y1 O2 165.9(3) 3_654 6_565 ?
O1 Y1 O3 145.66(19) 7_455 7 ?
O1 Y1 O3 74.7(2) 1_545 7 ?
O2 Y1 O3 86.7(2) 3_654 7 ?
O2 Y1 O3 88.4(2) 6_565 7 ?
O1 Y1 O3 74.7(2) 7_455 . ?
O1 Y1 O3 145.66(19) 1_545 . ?
O2 Y1 O3 88.4(2) 3_654 . ?
O2 Y1 O3 86.7(2) 6_565 . ?
O3 Y1 O3 139.1(3) 7 . ?
O1 Y1 O4 143.60(14) 7_455 . ?
O1 Y1 O4 143.60(14) 1_545 . ?
O2 Y1 O4 82.96(16) 3_654 . ?
O2 Y1 O4 82.96(16) 6_565 . ?
O3 Y1 O4 69.55(14) 7 . ?
O3 Y1 O4 69.55(14) . . ?
C4 C3 C2 119.5(6) . . ?
C3 C4 C3 121.8(9) 5 . ?
C3 C4 C6 119.1(4) 5 . ?
C3 C4 C6 119.1(4) . . ?
O3 C6 O3 126.4(9) 5 . ?
O3 C6 C4 116.8(5) 5 . ?
O3 C6 C4 116.8(5) . . ?
C5 O2 Y1 126.2(5) . 4_565 ?
C3 C2 C1 120.4(6) . . ?
C3 C2 C5 122.1(6) . . ?
C1 C2 C5 117.5(6) . . ?
O1 C5 O2 123.4(6) . . ?
O1 C5 C2 118.6(6) . . ?
O2 C5 C2 117.9(6) . . ?
C6 O3 Y1 149.9(5) . . ?
C5 O1 Y1 177.0(5) . 1_565 ?
C2 C1 C2 118.4(9) 5 . ?

loop_
_geom_bond_atom_site_label_1
_geom_bond_atom_site_label_2
_geom_bond_distance
_geom_bond_site_symmetry_2
_geom_bond_publ_flag
Y1 O1 2.279(5) 7_455 ?
Y1 O1 2.279(5) 1_545 ?
Y1 O2 2.290(5) 3_654 ?
Y1 O2 2.290(5) 6_565 ?
Y1 O3 2.298(5) 7 ?
Y1 O3 2.298(5) . ?
Y1 O4 2.367(9) . ?
C3 C4 1.371(8) . ?
C3 C2 1.386(10) . ?
C4 C3 1.371(8) 5 ?
C4 C6 1.531(12) . ?
C6 O3 1.255(6) 5 ?
C6 O3 1.255(6) . ?
O2 C5 1.261(9) . ?
O2 Y1 2.290(5) 4_565 ?
C2 C1 1.407(8) . ?
C2 C5 1.507(8) . ?
C5 O1 1.241(8) . ?
O1 Y1 2.279(5) 1_565 ?
C1 C2 1.407(8) 5 ?

loop_
_platon_squeeze_void_nr
_platon_squeeze_void_average_x
_platon_squeeze_void_average_y
_platon_squeeze_void_average_z
_platon_squeeze_void_volume
_platon_squeeze_void_count_electrons
1 0.000 0.000 -0.008 684.4 29.9
